data_7203884
loop_
_publ_author_name
'Mois\'es Canle L.'
'William Clegg'
'Ibrahim Demirtas'
'Mark R. J. Elsegood'
'Howard Maskill'

_publ_section_title
;
 Preparations, X-ray crystal structure determinations, and base
 strength measurements of substituted tritylamines
;
_journal_issue 1
_journal_name_full 'J. Chem. Soc., Perkin Trans. 2'
_journal_page_first 85
_journal_page_last 92
_journal_paper_doi 10.1039/a906755h
_journal_year 2000
_chemical_formula_sum 'C22 H21 N O2'
_chemical_formula_weight 331.40
_chemical_name_systematic
;
 ?
;
_space_group_IT_number 15
_symmetry_cell_setting monoclinic
_symmetry_space_group_name_Hall '-C 2yc'
_symmetry_space_group_name_H-M 'C 1 2/c 1'
_atom_sites_solution_hydrogens 'geom except H1 coords freely refined'
_atom_sites_solution_primary direct
_atom_sites_solution_secondary difmap
_audit_creation_method SHELXL-97
_cell_angle_alpha 90.00
_cell_angle_beta 105.757(3)
_cell_angle_gamma 90.00
_cell_formula_units_Z 8
_cell_length_a 16.574(2)
_cell_length_b 12.5221(18)
_cell_length_c 17.769(3)
_cell_measurement_reflns_used 6142
_cell_measurement_temperature 160(2)
_cell_measurement_theta_max 28.21
_cell_measurement_theta_min 2.07
_cell_volume 3549.2(9)
_computing_cell_refinement 'local programs'
_computing_data_collection 'Bruker SMART'
_computing_data_reduction 'Bruker SAINT'
_computing_molecular_graphics 'Bruker SHELXTL'
_computing_publication_material 'SHELXTL and local programs'
_computing_structure_refinement 'Bruker SHELXTL'
_computing_structure_solution 'Bruker SHELXTL'
_diffrn_ambient_temperature 160(2)
_diffrn_measured_fraction_theta_full 0.998
_diffrn_measured_fraction_theta_max 0.919
_diffrn_measurement_device_type 'Bruker SMART CCD diffractometer'
_diffrn_measurement_method '\w rotation with narrow frames'
_diffrn_radiation_monochromator graphite
_diffrn_radiation_source 'fine-focus sealed tube'
_diffrn_radiation_type MoK\a
_diffrn_radiation_wavelength 0.71073
_diffrn_reflns_av_R_equivalents 0.0331
_diffrn_reflns_av_sigmaI/netI 0.0416
_diffrn_reflns_limit_h_max 21
_diffrn_reflns_limit_h_min -19
_diffrn_reflns_limit_k_max 16
_diffrn_reflns_limit_k_min -14
_diffrn_reflns_limit_l_max 23
_diffrn_reflns_limit_l_min -23
_diffrn_reflns_number 10748
_diffrn_reflns_theta_full 26.00
_diffrn_reflns_theta_max 28.30
_diffrn_reflns_theta_min 2.07
_diffrn_standards_decay_% 0
_diffrn_standards_number 0
_exptl_absorpt_coefficient_mu 0.079
_exptl_absorpt_correction_type none
_exptl_crystal_colour Colourless
_exptl_crystal_density_diffrn 1.240
_exptl_crystal_density_method 'not measured'
_exptl_crystal_description Block
_exptl_crystal_F_000 1408
_exptl_crystal_size_max 0.42
_exptl_crystal_size_mid 0.22
_exptl_crystal_size_min 0.08
_refine_diff_density_max 0.222
_refine_diff_density_min -0.240
_refine_diff_density_rms 0.049
_refine_ls_extinction_coef 0.0044(7)
_refine_ls_extinction_expression Fc^*^=kFc[1+0.001xFc^2^\l^3^/sin(2\q)]^-1/4^
_refine_ls_extinction_method SHELXL
_refine_ls_goodness_of_fit_ref 1.075
_refine_ls_hydrogen_treatment mixed
_refine_ls_matrix_type full
_refine_ls_number_parameters 232
_refine_ls_number_reflns 4053
_refine_ls_number_restraints 0
_refine_ls_restrained_S_all 1.075
_refine_ls_R_factor_all 0.0850
_refine_ls_R_factor_gt 0.0511
_refine_ls_shift/su_max 0.000
_refine_ls_shift/su_mean 0.000
_refine_ls_structure_factor_coef Fsqd
_refine_ls_weighting_details 'calc w=1/[\s^2^(Fo^2^)+(0.0890P)^2^+0.3934P] where P=(Fo^2^+2Fc^2^)/3'
_refine_ls_weighting_scheme calc
_refine_ls_wR_factor_gt 0.1354
_refine_ls_wR_factor_ref 0.1579
_reflns_number_gt 2711
_reflns_number_total 4053
_reflns_threshold_expression >2sigma(I)
_cod_data_source_file a906755h.txt
_cod_data_source_block 1c
_cod_original_cell_volume 3549.3(9)
_cod_original_sg_symbol_H-M C2/c
_cod_database_code 7203884

loop_
_symmetry_equiv_pos_as_xyz
'x, y, z'
'-x, y, -z+1/2'
'x+1/2, y+1/2, z'
'-x+1/2, y+1/2, -z+1/2'
'-x, -y, -z'
'x, -y, z-1/2'
'-x+1/2, -y+1/2, -z'
'x+1/2, -y+1/2, z-1/2'

loop_
_atom_site_label
_atom_site_type_symbol
_atom_site_fract_x
_atom_site_fract_y
_atom_site_fract_z
_atom_site_U_iso_or_equiv
_atom_site_adp_type
_atom_site_occupancy
_atom_site_symmetry_multiplicity
_atom_site_calc_flag
_atom_site_refinement_flags
_atom_site_disorder_assembly
_atom_site_disorder_group
C1 C 0.19240(10) 0.60518(13) 0.17373(9) 0.0276(4) Uani 1 1 d . . .
N1 N 0.11894(9) 0.67364(11) 0.13782(9) 0.0308(3) Uani 1 1 d . . .
H1 H 0.1130(12) 0.6788(16) 0.0851(13) 0.048(6) Uiso 1 1 d . . .
C2 C 0.12484(11) 0.78216(13) 0.16916(11) 0.0379(4) Uani 1 1 d . . .
H2A H 0.1794 0.8137 0.1685 0.045 Uiso 1 1 calc R . .
H2B H 0.1220 0.7799 0.2241 0.045 Uiso 1 1 calc R . .
C3 C 0.05550(11) 0.85037(13) 0.12214(10) 0.0342(4) Uani 1 1 d . . .
O1 O 0.01981(9) 0.83704(10) 0.05437(8) 0.0517(4) Uani 1 1 d . . .
O2 O 0.04147(8) 0.93261(10) 0.16488(8) 0.0459(4) Uani 1 1 d . . .
C4 C -0.01881(15) 1.01119(18) 0.12421(14) 0.0650(7) Uani 1 1 d . . .
H4A H -0.0268 1.0652 0.1615 0.097 Uiso 1 1 calc R . .
H4B H -0.0724 0.9760 0.1000 0.097 Uiso 1 1 calc R . .
H4C H 0.0020 1.0456 0.0836 0.097 Uiso 1 1 calc R . .
C5 C 0.27216(10) 0.66133(12) 0.16503(9) 0.0282(4) Uani 1 1 d . . .
C6 C 0.32113(10) 0.72662(14) 0.22297(10) 0.0344(4) Uani 1 1 d . . .
H6 H 0.3101 0.7297 0.2727 0.041 Uiso 1 1 calc R . .
C7 C 0.38596(11) 0.78746(15) 0.20942(11) 0.0409(4) Uani 1 1 d . . .
H7 H 0.4185 0.8320 0.2496 0.049 Uiso 1 1 calc R . .
C8 C 0.40320(11) 0.78343(15) 0.13790(11) 0.0419(5) Uani 1 1 d . . .
H8 H 0.4481 0.8241 0.1289 0.050 Uiso 1 1 calc R . .
C9 C 0.35482(11) 0.71997(14) 0.07940(11) 0.0392(4) Uani 1 1 d . . .
H9 H 0.3663 0.7172 0.0299 0.047 Uiso 1 1 calc R . .
C10 C 0.28973(10) 0.66037(13) 0.09254(10) 0.0325(4) Uani 1 1 d . . .
H10 H 0.2563 0.6180 0.0514 0.039 Uiso 1 1 calc R . .
C11 C 0.19301(10) 0.58210(12) 0.25900(9) 0.0296(4) Uani 1 1 d . . .
C12 C 0.26463(11) 0.54525(13) 0.31324(10) 0.0347(4) Uani 1 1 d . . .
H12 H 0.3149 0.5354 0.2981 0.042 Uiso 1 1 calc R . .
C13 C 0.26336(13) 0.52263(14) 0.38937(10) 0.0407(4) Uani 1 1 d . . .
H13 H 0.3126 0.4970 0.4259 0.049 Uiso 1 1 calc R . .
C14 C 0.19115(13) 0.53708(14) 0.41232(10) 0.0424(5) Uani 1 1 d . . .
H14 H 0.1910 0.5238 0.4649 0.051 Uiso 1 1 calc R . .
C15 C 0.11900(13) 0.57097(15) 0.35857(11) 0.0430(5) Uani 1 1 d . . .
H15 H 0.0687 0.5800 0.3738 0.052 Uiso 1 1 calc R . .
C16 C 0.12022(11) 0.59186(14) 0.28211(10) 0.0360(4) Uani 1 1 d . . .
H16 H 0.0700 0.6133 0.2450 0.043 Uiso 1 1 calc R . .
C17 C 0.17970(10) 0.49641(13) 0.13137(9) 0.0292(4) Uani 1 1 d . . .
C18 C 0.10043(11) 0.46186(14) 0.08918(9) 0.0329(4) Uani 1 1 d . . .
H18 H 0.0533 0.5071 0.0844 0.039 Uiso 1 1 calc R . .
C19 C 0.08972(12) 0.36131(14) 0.05391(10) 0.0385(4) Uani 1 1 d . . .
H19 H 0.0353 0.3390 0.0251 0.046 Uiso 1 1 calc R . .
C20 C 0.15701(12) 0.29408(14) 0.06036(10) 0.0397(4) Uani 1 1 d . . .
H20 H 0.1494 0.2258 0.0362 0.048 Uiso 1 1 calc R . .
C21 C 0.23611(12) 0.32752(14) 0.10274(10) 0.0378(4) Uani 1 1 d . . .
H21 H 0.2830 0.2819 0.1075 0.045 Uiso 1 1 calc R . .
C22 C 0.24706(11) 0.42706(13) 0.13825(10) 0.0340(4) Uani 1 1 d . . .
H22 H 0.3015 0.4484 0.1678 0.041 Uiso 1 1 calc R . .

loop_
_atom_site_aniso_label
_atom_site_aniso_U_11
_atom_site_aniso_U_22
_atom_site_aniso_U_33
_atom_site_aniso_U_23
_atom_site_aniso_U_13
_atom_site_aniso_U_12
C1 0.0296(8) 0.0276(8) 0.0252(8) 0.0008(6) 0.0066(6) 0.0016(6)
N1 0.0333(8) 0.0279(7) 0.0292(7) -0.0007(6) 0.0051(6) 0.0035(6)
C2 0.0361(10) 0.0282(9) 0.0443(10) -0.0028(8) 0.0024(8) 0.0038(7)
C3 0.0343(9) 0.0287(9) 0.0391(10) -0.0010(7) 0.0088(8) -0.0003(7)
O1 0.0630(9) 0.0432(8) 0.0402(8) 0.0001(6) -0.0008(7) 0.0120(7)
O2 0.0466(8) 0.0376(7) 0.0500(8) -0.0046(6) 0.0073(6) 0.0147(6)
C4 0.0651(15) 0.0509(13) 0.0732(15) 0.0002(12) 0.0088(12) 0.0317(11)
C5 0.0293(8) 0.0268(8) 0.0282(8) 0.0029(6) 0.0072(7) 0.0045(6)
C6 0.0322(9) 0.0371(9) 0.0337(9) -0.0019(7) 0.0086(7) 0.0007(7)
C7 0.0342(10) 0.0416(10) 0.0460(10) -0.0034(8) 0.0091(8) -0.0044(8)
C8 0.0333(9) 0.0398(10) 0.0545(11) 0.0080(9) 0.0151(8) -0.0011(8)
C9 0.0424(10) 0.0395(10) 0.0393(9) 0.0096(8) 0.0174(8) 0.0060(8)
C10 0.0356(9) 0.0331(9) 0.0292(8) 0.0039(7) 0.0098(7) 0.0048(7)
C11 0.0375(9) 0.0249(8) 0.0266(8) -0.0016(6) 0.0090(7) -0.0011(7)
C12 0.0432(10) 0.0314(9) 0.0297(8) 0.0015(7) 0.0100(7) 0.0050(7)
C13 0.0578(12) 0.0324(9) 0.0302(9) 0.0033(7) 0.0090(8) 0.0064(8)
C14 0.0671(13) 0.0349(10) 0.0284(9) -0.0003(7) 0.0183(9) -0.0036(9)
C15 0.0517(11) 0.0450(11) 0.0389(10) -0.0039(8) 0.0234(9) -0.0067(9)
C16 0.0379(10) 0.0397(10) 0.0313(9) -0.0024(7) 0.0113(7) -0.0028(8)
C17 0.0380(9) 0.0277(8) 0.0239(8) 0.0014(6) 0.0116(7) 0.0007(7)
C18 0.0372(9) 0.0331(9) 0.0295(8) -0.0016(7) 0.0108(7) -0.0004(7)
C19 0.0476(11) 0.0360(9) 0.0326(9) -0.0056(7) 0.0122(8) -0.0090(8)
C20 0.0642(13) 0.0272(8) 0.0287(9) -0.0021(7) 0.0143(8) 0.0005(8)
C21 0.0522(11) 0.0312(9) 0.0318(9) 0.0034(7) 0.0146(8) 0.0107(8)
C22 0.0416(10) 0.0321(9) 0.0280(8) 0.0036(7) 0.0090(7) 0.0048(7)

loop_
_atom_type_symbol
_atom_type_description
_atom_type_scat_dispersion_real
_atom_type_scat_dispersion_imag
_atom_type_scat_source
C C 0.0033 0.0016 'International Tables Vol C Tables 4.2.6.8 and 6.1.1.4'
H H 0.0000 0.0000 'International Tables Vol C Tables 4.2.6.8 and 6.1.1.4'
N N 0.0061 0.0033 'International Tables Vol C Tables 4.2.6.8 and 6.1.1.4'
O O 0.0106 0.0060 'International Tables Vol C Tables 4.2.6.8 and 6.1.1.4'

loop_
_geom_angle_atom_site_label_1
_geom_angle_atom_site_label_2
_geom_angle_atom_site_label_3
_geom_angle
_geom_angle_site_symmetry_1
_geom_angle_site_symmetry_3
_geom_angle_publ_flag
N1 C1 C11 108.48(13) . . ?
N1 C1 C5 108.61(12) . . ?
C11 C1 C5 114.05(13) . . ?
N1 C1 C17 108.23(12) . . ?
C11 C1 C17 106.14(12) . . ?
C5 C1 C17 111.15(12) . . ?
H1 N1 C2 107.5(13) . . ?
H1 N1 C1 109.2(13) . . ?
C2 N1 C1 114.27(13) . . ?
N1 C2 C3 110.93(14) . . ?
O1 C3 O2 124.24(16) . . ?
O1 C3 C2 125.23(16) . . ?
O2 C3 C2 110.43(15) . . ?
C3 O2 C4 116.28(15) . . ?
C6 C5 C10 117.54(15) . . ?
C6 C5 C1 122.54(14) . . ?
C10 C5 C1 119.21(14) . . ?
C5 C6 C7 121.14(16) . . ?
C8 C7 C6 120.22(17) . . ?
C7 C8 C9 119.53(17) . . ?
C8 C9 C10 120.27(16) . . ?
C9 C10 C5 121.27(16) . . ?
C16 C11 C12 118.29(15) . . ?
C16 C11 C1 120.20(14) . . ?
C12 C11 C1 121.40(14) . . ?
C13 C12 C11 120.51(17) . . ?
C14 C13 C12 120.43(17) . . ?
C13 C14 C15 119.68(16) . . ?
C14 C15 C16 119.68(18) . . ?
C11 C16 C15 121.33(17) . . ?
C18 C17 C22 118.02(15) . . ?
C18 C17 C1 121.37(14) . . ?
C22 C17 C1 120.51(14) . . ?
C17 C18 C19 120.54(16) . . ?
C20 C19 C18 120.84(17) . . ?
C19 C20 C21 119.03(16) . . ?
C22 C21 C20 120.39(17) . . ?
C21 C22 C17 121.18(17) . . ?

loop_
_geom_bond_atom_site_label_1
_geom_bond_atom_site_label_2
_geom_bond_distance
_geom_bond_site_symmetry_2
_geom_bond_publ_flag
C1 N1 1.484(2) . ?
C1 C11 1.540(2) . ?
C1 C5 1.542(2) . ?
C1 C17 1.543(2) . ?
N1 H1 0.92(2) . ?
N1 C2 1.462(2) . ?
C2 C3 1.492(2) . ?
C3 O1 1.200(2) . ?
C3 O2 1.337(2) . ?
O2 C4 1.448(2) . ?
C5 C6 1.390(2) . ?
C5 C10 1.396(2) . ?
C6 C7 1.391(2) . ?
C7 C8 1.377(3) . ?
C8 C9 1.379(3) . ?
C9 C10 1.383(2) . ?
C11 C16 1.381(2) . ?
C11 C12 1.389(2) . ?
C12 C13 1.388(2) . ?
C13 C14 1.377(3) . ?
C14 C15 1.379(3) . ?
C15 C16 1.389(2) . ?
C17 C18 1.393(2) . ?
C17 C22 1.393(2) . ?
C18 C19 1.396(2) . ?
C19 C20 1.377(3) . ?
C20 C21 1.387(3) . ?
C21 C22 1.387(2) . ?

loop_
_cod_related_entry_id
_cod_related_entry_database
_cod_related_entry_code
1 ChemSpider 553212
